data_4504120
loop_
_publ_author_name
'Fang, Qian-Rong'
'Zhu, Guang-Shan'
'Jin, Zhao'
'Xue, Ming'
'Wei, Xiao'
'Wang, De-Jun'
'Qiu, Shi-Lun'

_publ_section_title
;
 A Novel Metal&#x2212;Organic Framework with the Diamondoid Topology
 Constructed from Pentanuclear Zinc&#x2212;Carboxylate Clusters
;
_journal_issue 6
_journal_name_full 'Crystal Growth &amp; Design'
_journal_page_first 1035
_journal_paper_doi 10.1021/cg060829a
_journal_volume 7
_journal_year 2007
_chemical_formula_moiety 'C66 H56 N2 O24 Zn5'
_chemical_formula_sum 'C66 H56 N2 O24 Zn5'
_chemical_formula_weight 1587.98
_chemical_name_systematic
; 
 ? 
;
_space_group_IT_number 15
_symmetry_cell_setting monoclinic
_symmetry_space_group_name_Hall '-C 2yc'
_symmetry_space_group_name_H-M 'C 1 2/c 1'
_atom_sites_solution_hydrogens geom
_atom_sites_solution_primary direct
_atom_sites_solution_secondary difmap
_audit_creation_method SHELXL-97
_cell_angle_alpha 90.00
_cell_angle_beta 109.99(3)
_cell_angle_gamma 90.00
_cell_formula_units_Z 4
_cell_length_a 12.829(3)
_cell_length_b 40.672(8)
_cell_length_c 18.528(4)
_cell_measurement_temperature 293(2)
_cell_volume 9085(4)
_computing_cell_refinement 'Bruker SMART'
_computing_data_collection 'Bruker SMART'
_computing_data_reduction 'Bruker SAINT'
_computing_molecular_graphics SHELXP-97
_computing_publication_material SHELXTL
_computing_structure_refinement 'SHELXL-97 (Sheldrick, 1997)'
_computing_structure_solution 'SHELXS-97 (Sheldrick, 1990)'
_diffrn_ambient_temperature 293(2)
_diffrn_detector_area_resol_mean 6.00cm
_diffrn_measured_fraction_theta_full 0.998
_diffrn_measured_fraction_theta_max 0.998
_diffrn_measurement_device_type 'CCD area detector'
_diffrn_measurement_method 'phi and omega scans'
_diffrn_radiation_monochromator graphite
_diffrn_radiation_source 'fine-focus sealed tube'
_diffrn_radiation_type MoK\a
_diffrn_radiation_wavelength 0.71073
_diffrn_reflns_av_R_equivalents 0.0787
_diffrn_reflns_av_sigmaI/netI 0.1168
_diffrn_reflns_limit_h_max 13
_diffrn_reflns_limit_h_min -15
_diffrn_reflns_limit_k_max 48
_diffrn_reflns_limit_k_min -47
_diffrn_reflns_limit_l_max 18
_diffrn_reflns_limit_l_min -22
_diffrn_reflns_number 23844
_diffrn_reflns_theta_full 25.00
_diffrn_reflns_theta_max 25.00
_diffrn_reflns_theta_min 1.00
_diffrn_standards_decay_% none
_diffrn_standards_interval_count none
_diffrn_standards_interval_time none
_diffrn_standards_number none
_exptl_absorpt_coefficient_mu 1.361
_exptl_absorpt_correction_type none
_exptl_crystal_colour colorless
_exptl_crystal_density_diffrn 1.161
_exptl_crystal_density_method 'not measured'
_exptl_crystal_description block
_exptl_crystal_F_000 3232
_exptl_crystal_size_max 0.21
_exptl_crystal_size_mid 0.20
_exptl_crystal_size_min 0.13
_refine_diff_density_max 1.052
_refine_diff_density_min -0.386
_refine_diff_density_rms 0.148
_refine_ls_extinction_method none
_refine_ls_goodness_of_fit_ref 1.089
_refine_ls_hydrogen_treatment constr
_refine_ls_matrix_type full
_refine_ls_number_parameters 447
_refine_ls_number_reflns 7994
_refine_ls_number_restraints 68
_refine_ls_restrained_S_all 1.112
_refine_ls_R_factor_all 0.1604
_refine_ls_R_factor_gt 0.0934
_refine_ls_shift/su_max 0.073
_refine_ls_shift/su_mean 0.004
_refine_ls_structure_factor_coef Fsqd
_refine_ls_weighting_details 'calc w=1/[\s^2^(Fo^2^)+(0.1263P)^2^+0.0000P] where P=(Fo^2^+2Fc^2^)/3'
_refine_ls_weighting_scheme calc
_refine_ls_wR_factor_gt 0.2548
_refine_ls_wR_factor_ref 0.2773
_reflns_number_gt 3671
_reflns_number_total 7994
_reflns_threshold_expression >2sigma(I)
_cod_data_source_file cg060829asi20061122_044527.cif
_cod_data_source_block squeezed
_cod_original_cell_volume 9086(3)
_cod_original_sg_symbol_H-M C2/c
_cod_database_code 4504120

loop_
_symmetry_equiv_pos_as_xyz
'x, y, z'
'-x, y, -z+1/2'
'x+1/2, y+1/2, z'
'-x+1/2, y+1/2, -z+1/2'
'-x, -y, -z'
'x, -y, z-1/2'
'-x+1/2, -y+1/2, -z'
'x+1/2, -y+1/2, z-1/2'

loop_
_atom_site_label
_atom_site_type_symbol
_atom_site_fract_x
_atom_site_fract_y
_atom_site_fract_z
_atom_site_U_iso_or_equiv
_atom_site_adp_type
_atom_site_occupancy
_atom_site_symmetry_multiplicity
_atom_site_calc_flag
_atom_site_refinement_flags
Zn1 Zn 1.0000 0.097209(18) 0.7500 0.0591(2) Uani 1 2 d S
Zn2 Zn 1.07571(4) 0.095913(13) 0.59377(3) 0.06108(17) Uani 1 1 d .
Zn3 Zn 0.89601(4) 0.151470(12) 0.60360(3) 0.06311(17) Uani 1 1 d .
N1 N 1.1063(4) 0.03411(12) 0.4201(3) 0.1060(19) Uani 1 1 d .
O1 O 0.9146(2) 0.07816(7) 0.54300(17) 0.0692(11) Uani 1 1 d .
O2 O 0.7930(2) 0.11942(7) 0.53677(17) 0.0712(11) Uani 1 1 d .
O3 O 1.0562(3) 0.13526(8) 0.51550(18) 0.0973(12) Uani 1 1 d .
O4 O 0.9639(3) 0.17746(8) 0.54078(19) 0.0868(12) Uani 1 1 d .
O5 O 0.1348(2) -0.07150(8) 0.29068(17) 0.0754(11) Uani 1 1 d .
O6 O 0.1243(2) -0.05545(7) 0.17323(16) 0.0713(11) Uani 1 1 d .
O7 O 1.3007(4) 0.30901(10) 0.1203(2) 0.1386(16) Uani 1 1 d .
O8 O 1.3361(4) 0.34354(12) 0.2064(3) 0.1723(19) Uani 1 1 d U
O9 O 1.0261(2) 0.12454(7) 0.66875(15) 0.0608(9) Uani 1 1 d .
O10 O 1.2376(3) 0.11310(11) 0.6456(3) 0.141(2) Uani 1 1 d D
O11 O 1.1290(3) 0.06855(8) 0.51857(18) 0.0844(12) Uani 1 1 d .
O12 O 0.5630(10) 0.2040(3) 0.4105(7) 0.211(6) Uani 0.50 1 d P
O13 O 0.8173(9) 0.1163(3) 0.3011(7) 0.184(3) Uani 0.50 1 d PU
C1 C 0.8171(4) 0.09090(11) 0.5227(2) 0.0626(15) Uani 1 1 d .
C2 C 0.7241(3) 0.06964(11) 0.4764(2) 0.0628(15) Uani 1 1 d .
C3 C 0.7412(3) 0.03600(11) 0.4672(2) 0.0649(15) Uani 1 1 d .
H3A H 0.8123 0.0273 0.4877 0.078 Uiso 1 1 calc R
C4 C 0.6529(3) 0.01558(12) 0.4277(3) 0.0703(16) Uani 1 1 d .
H4A H 0.6642 -0.0069 0.4245 0.084 Uiso 1 1 calc R
C5 C 0.5468(4) 0.02900(13) 0.3929(2) 0.0721(16) Uani 1 1 d .
C6 C 0.5307(4) 0.06310(13) 0.4007(3) 0.0823(19) Uani 1 1 d .
H6A H 0.4605 0.0721 0.3773 0.099 Uiso 1 1 calc R
C7 C 0.6160(4) 0.08315(13) 0.4420(3) 0.0777(18) Uani 1 1 d .
H7A H 0.6035 0.1054 0.4474 0.093 Uiso 1 1 calc R
C8 C 0.4498(4) 0.00732(12) 0.3538(2) 0.0678(16) Uani 1 1 d .
C9 C 0.4282(4) -0.02178(14) 0.3908(3) 0.0866(19) Uani 1 1 d .
H9A H 0.4769 -0.0281 0.4388 0.104 Uiso 1 1 calc R
C10 C 0.3372(4) -0.03973(13) 0.3554(3) 0.0839(18) Uani 1 1 d .
H10A H 0.3213 -0.0575 0.3814 0.101 Uiso 1 1 calc R
C11 C 0.2643(3) -0.03273(12) 0.2800(2) 0.0662(15) Uani 1 1 d .
C12 C 0.2858(4) -0.00628(12) 0.2438(2) 0.0768(17) Uani 1 1 d .
H12A H 0.2398 -0.0017 0.1939 0.092 Uiso 1 1 calc R
C13 C 0.3755(4) 0.01443(13) 0.2794(3) 0.0796(18) Uani 1 1 d .
H13A H 0.3864 0.0331 0.2538 0.096 Uiso 1 1 calc R
C14 C 0.1668(3) -0.05496(10) 0.2435(3) 0.0610(15) Uani 1 1 d .
C15 C 1.0282(4) 0.16490(12) 0.5104(3) 0.0762(16) Uani 1 1 d .
C16 C 1.0634(4) 0.18666(12) 0.4613(3) 0.0799(18) Uani 1 1 d .
C17 C 1.1279(6) 0.17523(18) 0.4182(4) 0.139(2) Uani 1 1 d U
H17A H 1.1471 0.1531 0.4201 0.166 Uiso 1 1 calc R
C18 C 1.1641(6) 0.19732(19) 0.3716(4) 0.150(2) Uani 1 1 d U
H18A H 1.2033 0.1890 0.3417 0.179 Uiso 1 1 calc R
C19 C 1.1429(4) 0.23046(12) 0.3695(3) 0.0819(18) Uani 1 1 d .
C20 C 1.0895(5) 0.24048(16) 0.4158(4) 0.129(2) Uani 1 1 d .
H20A H 1.0810 0.2629 0.4219 0.155 Uiso 1 1 calc R
C21 C 1.0461(5) 0.21828(15) 0.4556(4) 0.113(2) Uani 1 1 d U
H21A H 1.0004 0.2269 0.4805 0.135 Uiso 1 1 calc R
C22 C 1.1846(5) 0.25039(12) 0.3235(3) 0.098(2) Uani 1 1 d .
C23 C 1.1751(6) 0.24301(18) 0.2479(4) 0.135(2) Uani 1 1 d U
H23A H 1.1434 0.2230 0.2275 0.162 Uiso 1 1 calc R
C24 C 1.2120(5) 0.26474(15) 0.1996(4) 0.114(2) Uani 1 1 d U
H24A H 1.2003 0.2594 0.1486 0.137 Uiso 1 1 calc R
C25 C 1.2634(4) 0.29265(13) 0.2302(3) 0.0973(19) Uani 1 1 d .
C26 C 1.2686(6) 0.3029(2) 0.3033(5) 0.160(3) Uani 1 1 d U
H26A H 1.2946 0.3236 0.3220 0.192 Uiso 1 1 calc R
C27 C 1.2309(6) 0.2793(2) 0.3497(4) 0.161(3) Uani 1 1 d U
H27A H 1.2401 0.2849 0.4002 0.193 Uiso 1 1 calc R
C28 C 1.3026(5) 0.31573(13) 0.1826(4) 0.102(2) Uani 1 1 d .
C29 C 1.0789(4) 0.04888(14) 0.4786(3) 0.094(2) Uani 1 1 d .
H29A H 1.0139 0.0420 0.4855 0.113 Uiso 1 1 calc R
C30 C 1.2084(5) 0.04324(18) 0.4037(4) 0.150(3) Uani 1 1 d .
H30A H 1.2478 0.0600 0.4389 0.225 Uiso 1 1 calc R
H30B H 1.1882 0.0514 0.3521 0.225 Uiso 1 1 calc R
H30C H 1.2549 0.0242 0.4094 0.225 Uiso 1 1 calc R
C31 C 1.0333(7) 0.00743(18) 0.3673(4) 0.171(4) Uani 1 1 d .
H31A H 0.9697 0.0033 0.3821 0.256 Uiso 1 1 calc R
H31B H 1.0754 -0.0125 0.3721 0.256 Uiso 1 1 calc R
H31C H 1.0094 0.0149 0.3150 0.256 Uiso 1 1 calc R
C32 C 1.3053(6) 0.1145(3) 0.6177(6) 0.289(4) Uani 1 1 d DU
H32A H 1.2596 0.1246 0.5699 0.347 Uiso 1 1 calc R
H32B H 1.3048 0.0914 0.6048 0.347 Uiso 1 1 calc R
C33 C 1.4148(8) 0.1226(4) 0.6104(8) 0.360(4) Uani 1 1 d DU
H33A H 1.4322 0.1066 0.5781 0.540 Uiso 1 1 calc R
H33B H 1.4713 0.1224 0.6603 0.540 Uiso 1 1 calc R
H33C H 1.4114 0.1441 0.5881 0.540 Uiso 1 1 calc R

loop_
_atom_site_aniso_label
_atom_site_aniso_U_11
_atom_site_aniso_U_22
_atom_site_aniso_U_33
_atom_site_aniso_U_23
_atom_site_aniso_U_13
_atom_site_aniso_U_12
Zn1 0.0733(4) 0.0593(4) 0.0527(4) 0.000 0.0322(3) 0.000
Zn2 0.0723(3) 0.0621(3) 0.0549(3) -0.0007(3) 0.0295(2) -0.0019(3)
Zn3 0.0842(3) 0.0534(3) 0.0596(3) -0.0023(3) 0.0348(2) 0.0021(3)
N1 0.123(3) 0.090(3) 0.101(3) -0.008(3) 0.034(3) 0.015(3)
O1 0.0704(17) 0.0718(19) 0.0611(18) -0.0084(16) 0.0170(14) -0.0072(16)
O2 0.0739(18) 0.0627(18) 0.0709(19) -0.0195(16) 0.0169(15) -0.0047(15)
O3 0.162(2) 0.071(2) 0.0928(19) 0.0199(17) 0.0865(16) 0.020(2)
O4 0.113(2) 0.076(2) 0.0867(19) 0.0162(18) 0.0550(16) 0.0061(18)
O5 0.0806(17) 0.086(2) 0.0679(18) -0.0009(17) 0.0359(14) -0.0159(17)
O6 0.085(2) 0.0715(19) 0.0486(17) 0.0003(16) 0.0121(15) -0.0106(17)
O7 0.231(3) 0.106(3) 0.127(2) -0.001(2) 0.124(2) -0.040(3)
O8 0.212(3) 0.165(3) 0.131(3) 0.022(3) 0.047(3) -0.104(3)
O9 0.0771(17) 0.0572(17) 0.0512(15) 0.0006(14) 0.0258(13) -0.0049(14)
O10 0.096(2) 0.153(3) 0.171(4) -0.046(3) 0.042(3) -0.056(2)
O11 0.102(2) 0.074(2) 0.074(2) -0.0216(18) 0.0270(17) -0.0025(19)
O12 0.206(9) 0.239(11) 0.198(9) -0.073(9) 0.081(7) 0.043(9)
O13 0.197(5) 0.187(5) 0.174(5) 0.002(4) 0.073(4) -0.033(4)
C1 0.072(3) 0.074(3) 0.038(2) 0.001(2) 0.015(2) -0.009(2)
C2 0.073(3) 0.072(3) 0.044(2) -0.004(2) 0.022(2) -0.016(2)
C3 0.061(2) 0.074(3) 0.060(3) 0.004(2) 0.021(2) -0.003(2)
C4 0.068(3) 0.080(3) 0.061(3) -0.005(3) 0.020(2) -0.008(3)
C5 0.079(3) 0.101(3) 0.042(2) -0.009(2) 0.0283(19) -0.031(3)
C6 0.052(3) 0.095(4) 0.089(4) 0.013(3) 0.009(3) 0.007(3)
C7 0.067(3) 0.074(3) 0.086(3) -0.004(3) 0.019(3) -0.002(3)
C8 0.068(2) 0.094(3) 0.045(2) -0.005(2) 0.0233(19) -0.012(3)
C9 0.087(3) 0.119(4) 0.050(3) 0.005(3) 0.019(2) -0.028(3)
C10 0.091(3) 0.105(4) 0.059(3) 0.005(3) 0.030(2) -0.032(3)
C11 0.059(2) 0.096(3) 0.050(2) -0.006(2) 0.0270(18) -0.013(2)
C12 0.089(3) 0.097(3) 0.037(2) 0.011(2) 0.012(2) -0.026(3)
C13 0.081(3) 0.097(4) 0.064(3) -0.002(3) 0.029(2) -0.023(3)
C14 0.059(2) 0.057(3) 0.066(3) -0.006(2) 0.021(2) -0.005(2)
C15 0.111(3) 0.065(3) 0.071(3) 0.003(2) 0.053(2) -0.005(3)
C16 0.110(3) 0.066(3) 0.074(3) 0.002(3) 0.044(2) -0.003(3)
C17 0.169(4) 0.120(4) 0.147(4) 0.029(3) 0.080(3) 0.002(3)
C18 0.182(4) 0.160(4) 0.143(4) 0.021(4) 0.102(3) -0.003(4)
C19 0.115(4) 0.058(3) 0.074(3) 0.010(3) 0.034(3) -0.015(3)
C20 0.185(4) 0.084(4) 0.163(4) 0.011(4) 0.116(3) -0.009(4)
C21 0.129(3) 0.107(4) 0.126(3) 0.007(3) 0.074(3) 0.016(3)
C22 0.144(4) 0.077(3) 0.062(3) 0.002(3) 0.020(3) -0.055(3)
C23 0.158(4) 0.127(4) 0.122(4) 0.003(3) 0.051(3) -0.039(3)
C24 0.148(3) 0.111(4) 0.102(3) 0.005(3) 0.066(3) -0.034(3)
C25 0.130(3) 0.102(4) 0.067(3) -0.007(3) 0.043(3) -0.064(3)
C26 0.177(4) 0.156(4) 0.149(4) 0.014(4) 0.059(3) -0.052(4)
C27 0.188(4) 0.173(5) 0.133(4) 0.011(4) 0.070(3) -0.038(4)
C28 0.119(4) 0.083(3) 0.092(4) 0.015(3) 0.021(3) -0.046(3)
C29 0.095(3) 0.108(4) 0.091(3) -0.002(3) 0.047(3) 0.016(3)
C30 0.175(5) 0.167(7) 0.145(5) -0.027(5) 0.102(4) -0.031(5)
C31 0.221(8) 0.149(6) 0.116(5) -0.057(5) 0.024(6) -0.057(6)
C32 0.292(6) 0.275(6) 0.290(6) -0.011(5) 0.084(4) -0.005(5)
C33 0.352(6) 0.362(6) 0.367(6) -0.017(5) 0.125(4) -0.003(5)

loop_
_atom_type_symbol
_atom_type_description
_atom_type_scat_dispersion_real
_atom_type_scat_dispersion_imag
_atom_type_scat_source
C C 0.0033 0.0016 'International Tables Vol C Tables 4.2.6.8 and 6.1.1.4'
H H 0.0000 0.0000 'International Tables Vol C Tables 4.2.6.8 and 6.1.1.4'
N N 0.0061 0.0033 'International Tables Vol C Tables 4.2.6.8 and 6.1.1.4'
O O 0.0106 0.0060 'International Tables Vol C Tables 4.2.6.8 and 6.1.1.4'
Zn Zn 0.2839 1.4301 'International Tables Vol C Tables 4.2.6.8 and 6.1.1.4'

loop_
_geom_angle_atom_site_label_1
_geom_angle_atom_site_label_2
_geom_angle_atom_site_label_3
_geom_angle
_geom_angle_site_symmetry_1
_geom_angle_site_symmetry_3
O5 Zn1 O5 114.75(19) 6_656 5_656
O5 Zn1 O9 103.70(13) 6_656 .
O5 Zn1 O9 111.44(12) 5_656 .
O5 Zn1 O9 111.45(12) 6_656 2_756
O5 Zn1 O9 103.70(13) 5_656 2_756
O9 Zn1 O9 112.07(17) . 2_756
O10 Zn2 O9 89.34(16) . .
O10 Zn2 O11 89.10(17) . .
O9 Zn2 O11 178.04(13) . .
O10 Zn2 O1 179.19(16) . .
O9 Zn2 O1 90.75(12) . .
O11 Zn2 O1 90.83(13) . .
O10 Zn2 O3 85.88(16) . .
O9 Zn2 O3 92.46(13) . .
O11 Zn2 O3 86.23(14) . .
O1 Zn2 O3 94.93(12) . .
O10 Zn2 O6 86.06(15) . 6_656
O9 Zn2 O6 93.13(12) . 6_656
O11 Zn2 O6 87.96(13) . 6_656
O1 Zn2 O6 93.13(12) . 6_656
O3 Zn2 O6 170.13(14) . 6_656
O2 Zn3 O4 108.66(14) . .
O2 Zn3 O9 104.94(12) . .
O4 Zn3 O9 101.61(13) . .
O2 Zn3 O7 107.44(15) . 8_456
O4 Zn3 O7 94.17(16) . 8_456
O9 Zn3 O7 136.91(13) . 8_456
O2 Zn3 O8 103.76(16) . 8_456
O4 Zn3 O8 141.28(16) . 8_456
O9 Zn3 O8 89.69(14) . 8_456
O7 Zn3 O8 55.56(16) 8_456 8_456
O2 Zn3 C28 111.12(16) . 8_456
O4 Zn3 C28 116.34(17) . 8_456
O9 Zn3 C28 113.21(15) . 8_456
O7 Zn3 C28 27.09(17) 8_456 8_456
O8 Zn3 C28 28.85(17) 8_456 8_456
C29 N1 C30 121.8(5) . .
C29 N1 C31 122.6(6) . .
C30 N1 C31 115.6(6) . .
C1 O1 Zn2 135.0(3) . .
C1 O2 Zn3 125.8(3) . .
C15 O3 Zn2 138.0(3) . .
C15 O4 Zn3 122.3(3) . .
C14 O5 Zn1 118.1(3) . 5_656
C14 O6 Zn2 131.1(3) . 6_455
C28 O7 Zn3 98.5(4) . 8
C28 O8 Zn3 87.6(4) . 8
Zn1 O9 Zn3 115.93(14) . .
Zn1 O9 Zn2 111.28(13) . .
Zn3 O9 Zn2 106.55(12) . .
C32 O10 Zn2 126.4(6) . .
C29 O11 Zn2 125.2(4) . .
O2 C1 O1 126.8(4) . .
O2 C1 C2 116.9(4) . .
O1 C1 C2 116.3(4) . .
C3 C2 C7 119.3(4) . .
C3 C2 C1 120.6(4) . .
C7 C2 C1 120.1(4) . .
C4 C3 C2 120.7(4) . .
C3 C4 C5 119.8(5) . .
C6 C5 C4 119.1(4) . .
C6 C5 C8 120.0(4) . .
C4 C5 C8 120.6(5) . .
C7 C6 C5 121.5(4) . .
C6 C7 C2 119.4(5) . .
C13 C8 C9 117.2(4) . .
C13 C8 C5 121.7(4) . .
C9 C8 C5 121.1(4) . .
C10 C9 C8 119.4(4) . .
C9 C10 C11 122.9(5) . .
C12 C11 C10 118.2(4) . .
C12 C11 C14 122.5(4) . .
C10 C11 C14 119.3(4) . .
C11 C12 C13 121.6(4) . .
C12 C13 C8 120.7(5) . .
O6 C14 O5 125.9(4) . .
O6 C14 C11 119.1(4) . .
O5 C14 C11 114.9(4) . .
O3 C15 O4 125.0(5) . .
O3 C15 C16 119.5(5) . .
O4 C15 C16 115.3(4) . .
C21 C16 C17 113.3(6) . .
C21 C16 C15 125.0(6) . .
C17 C16 C15 121.6(5) . .
C18 C17 C16 120.6(7) . .
C19 C18 C17 122.2(7) . .
C20 C19 C18 115.0(6) . .
C20 C19 C22 126.8(5) . .
C18 C19 C22 118.0(6) . .
C19 C20 C21 121.9(6) . .
C16 C21 C20 126.4(7) . .
C27 C22 C23 115.5(6) . .
C27 C22 C19 120.1(6) . .
C23 C22 C19 124.3(5) . .
C22 C23 C24 123.7(6) . .
C25 C24 C23 118.3(6) . .
C24 C25 C26 121.1(6) . .
C24 C25 C28 120.1(5) . .
C26 C25 C28 118.3(6) . .
C25 C26 C27 117.1(7) . .
C22 C27 C26 123.7(7) . .
O7 C28 O8 116.7(6) . .
O7 C28 C25 122.4(5) . .
O8 C28 C25 120.8(6) . .
O7 C28 Zn3 54.4(3) . 8
O8 C28 Zn3 63.5(4) . 8
C25 C28 Zn3 170.4(4) . 8
O11 C29 N1 125.5(6) . .
O10 C32 C33 158.0(11) . .

loop_
_geom_bond_atom_site_label_1
_geom_bond_atom_site_label_2
_geom_bond_distance
_geom_bond_site_symmetry_2
Zn1 O5 1.939(3) 6_656
Zn1 O5 1.940(3) 5_656
Zn1 O9 1.990(3) .
Zn1 O9 1.990(3) 2_756
Zn2 O10 2.088(4) .
Zn2 O9 2.072(3) .
Zn2 O11 2.073(4) .
Zn2 O1 2.085(3) .
Zn2 O3 2.116(3) .
Zn2 O6 2.153(3) 6_656
Zn3 O2 1.965(3) .
Zn3 O4 1.981(4) .
Zn3 O9 2.016(3) .
Zn3 O7 2.105(4) 8_456
Zn3 O8 2.294(6) 8_456
Zn3 C28 2.561(7) 8_456
N1 C29 1.385(8) .
N1 C30 1.489(9) .
N1 C31 1.544(8) .
O1 C1 1.286(5) .
O2 C1 1.250(5) .
O3 C15 1.252(6) .
O4 C15 1.256(6) .
O5 C14 1.277(6) .
O5 Zn1 1.939(3) 5_656
O6 C14 1.228(5) .
O6 Zn2 2.153(3) 6_455
O7 C28 1.179(8) .
O7 Zn3 2.105(4) 8
O8 C28 1.237(7) .
O8 Zn3 2.294(6) 8
O10 C32 1.154(10) .
O11 C29 1.130(6) .
C1 C2 1.486(6) .
C2 C3 1.405(6) .
C2 C7 1.423(6) .
C3 C4 1.393(6) .
C4 C5 1.401(6) .
C5 C6 1.417(7) .
C5 C8 1.495(6) .
C6 C7 1.369(6) .
C8 C13 1.412(6) .
C8 C9 1.442(7) .
C9 C10 1.342(7) .
C10 C11 1.419(6) .
C11 C12 1.345(7) .
C11 C14 1.503(6) .
C12 C13 1.396(6) .
C15 C16 1.448(7) .
C16 C21 1.303(8) .
C16 C17 1.411(9) .
C17 C18 1.428(10) .
C18 C19 1.373(9) .
C19 C20 1.331(9) .
C19 C22 1.408(8) .
C20 C21 1.396(9) .
C22 C27 1.332(9) .
C22 C23 1.396(9) .
C23 C24 1.448(10) .
C24 C25 1.337(8) .
C25 C26 1.397(10) .
C25 C28 1.488(8) .
C26 C27 1.475(11) .
C28 Zn3 2.561(7) 8
C32 C33 1.494(12) .
